data_2312361
loop_
_publ_author_name
'Kitahara, Koichi'
'Takakura, Hiroyuki'
'Iwasaki, Yutaka'
'Kimura, Kaoru'

_publ_section_title
;
 Crystal structures of five compounds in the aluminium-ruthenium-silicon
 system.
;
_journal_coeditor_code WM5690
_journal_issue 'Pt 10'
_journal_name_full 'Acta crystallographica. Section E, Crystallographic communications'
_journal_page_first 946
_journal_page_last 951
_journal_paper_doi 10.1107/S2056989023008393
_journal_volume 79
_journal_year 2023
_chemical_formula_iupac '\\sim Ru (Al0.57 Si0.43)5'
_chemical_formula_moiety 'Al2.83 Ru Si2.17'
_chemical_formula_sum 'Al2.83 Ru Si2.17'
_chemical_formula_weight 238.38
_chemical_name_systematic
;
Trialuminium ruthenium disilicon
;
_space_group_crystal_system tetragonal
_space_group_IT_number 140
_space_group_name_Hall '-I 4 2c'
_space_group_name_H-M_alt 'I 4/m c m'
_atom_sites_solution_primary dual
_audit_creation_method SHELXL-2019/3
_cell_angle_alpha 90
_cell_angle_beta 90
_cell_angle_gamma 90
_cell_formula_units_Z 4
_cell_length_a 6.20079(8)
_cell_length_b 6.20079(8)
_cell_length_c 9.6937(2)
_cell_measurement_reflns_used 5393
_cell_measurement_temperature 296.6(3)
_cell_measurement_theta_max 38.2210
_cell_measurement_theta_min 4.1840
_cell_volume 372.721(10)
_computing_cell_refinement
;
CrysAlis PRO (Matsumoto <i>et al.</i>, 2021)
;
_computing_data_collection
;
CrysAlis PRO (Matsumoto <i>et al.</i>, 2021)
;
_computing_data_reduction
;
CrysAlis PRO (Matsumoto <i>et al.</i>, 2021)
;
_computing_molecular_graphics
;
<i>VESTA</i> (Momma & Izumi, 2011)
;
_computing_publication_material
;
publCIF (Westrip, 2010)
;
_computing_structure_refinement
;
SHELXL (Sheldrick, 2015b)
;
_computing_structure_solution
;
<i>SHELXT</i> (Sheldrick, 2015a)
;
_diffrn_ambient_temperature 296.6(3)
_diffrn_detector 'Hybrid Pixel Array Detector'
_diffrn_detector_area_resol_mean 10.0000
_diffrn_measured_fraction_theta_full 1.000
_diffrn_measured_fraction_theta_max 0.990
_diffrn_measurement_device 'four-circle diffractometer'
_diffrn_measurement_device_type 'XtaLAB Synergy R, HyPix'
_diffrn_measurement_method '\w scans'
_diffrn_radiation_monochromator mirror
_diffrn_radiation_probe x-ray
_diffrn_radiation_type 'Mo K\a'
_diffrn_radiation_wavelength 0.71073
_diffrn_reflns_av_R_equivalents 0.0285
_diffrn_reflns_av_unetI/netI 0.0089
_diffrn_reflns_limit_h_max 10
_diffrn_reflns_limit_h_min -10
_diffrn_reflns_limit_k_max 10
_diffrn_reflns_limit_k_min -10
_diffrn_reflns_limit_l_max 16
_diffrn_reflns_limit_l_min -16
_diffrn_reflns_number 8063
_diffrn_reflns_theta_full 25.242
_diffrn_reflns_theta_max 37.905
_diffrn_reflns_theta_min 4.205
_diffrn_source 'micro-focus sealed X-ray tube'
_exptl_absorpt_coefficient_mu 5.324
_exptl_absorpt_correction_T_max 0.906
_exptl_absorpt_correction_T_min 0.833
_exptl_absorpt_correction_type gaussian
_exptl_absorpt_process_details
;
(CrysAlisPro; Matsumoto <i>et al.</i>, 2021)
;
_exptl_crystal_colour 'metallic light silver'
_exptl_crystal_density_diffrn 4.248
_exptl_crystal_density_method 'not measured'
_exptl_crystal_description irregular
_exptl_crystal_F_000 440.99
_exptl_crystal_size_max 0.047
_exptl_crystal_size_mid 0.030
_exptl_crystal_size_min 0.024
_refine_diff_density_max 0.441
_refine_diff_density_min -0.421
_refine_ls_extinction_coef 0.0037(3)
_refine_ls_extinction_expression Fc^*^=kFc[1+0.001xFc^2^\l^3^/sin(2\q)]^-1/4^
_refine_ls_extinction_method
;
SHELXL-2019/3 (Sheldrick, 2015b)
;
_refine_ls_goodness_of_fit_ref 1.208
_refine_ls_hydrogen_treatment undef
_refine_ls_matrix_type full
_refine_ls_number_parameters 13
_refine_ls_number_reflns 295
_refine_ls_number_restraints 2
_refine_ls_restrained_S_all 1.204
_refine_ls_R_factor_all 0.0105
_refine_ls_R_factor_gt 0.0094
_refine_ls_shift/su_max 0.000
_refine_ls_shift/su_mean 0.000
_refine_ls_structure_factor_coef Fsqd
_refine_ls_weighting_details 'w=1/[\s^2^(Fo^2^)+(0.0084P)^2^+0.2167P] where P=(Fo^2^+2Fc^2^)/3'
_refine_ls_weighting_scheme calc
_refine_ls_wR_factor_gt 0.0211
_refine_ls_wR_factor_ref 0.0214
_reflns_number_gt 279
_reflns_number_total 295
_reflns_threshold_expression 'I > 2\s(I)'
_cod_data_source_file wm5690sup1.cif
_cod_data_source_block IV
_cod_original_cell_volume 372.721(11)
_cod_database_code 2312361
_shelx_space_group_comment
;
The symmetry employed for this shelxl refinement is uniquely defined
by the following loop, which should always be used as a source of
symmetry information in preference to the above space-group names.
They are only intended as comments.
;

loop_
_space_group_symop_operation_xyz
'x, y, z'
'-x, -y, z'
'-y, x, z'
'y, -x, z'
'-x, y, -z+1/2'
'x, -y, -z+1/2'
'y, x, -z+1/2'
'-y, -x, -z+1/2'
'x+1/2, y+1/2, z+1/2'
'-x+1/2, -y+1/2, z+1/2'
'-y+1/2, x+1/2, z+1/2'
'y+1/2, -x+1/2, z+1/2'
'-x+1/2, y+1/2, -z+1'
'x+1/2, -y+1/2, -z+1'
'y+1/2, x+1/2, -z+1'
'-y+1/2, -x+1/2, -z+1'
'-x, -y, -z'
'x, y, -z'
'y, -x, -z'
'-y, x, -z'
'x, -y, z-1/2'
'-x, y, z-1/2'
'-y, -x, z-1/2'
'y, x, z-1/2'
'-x+1/2, -y+1/2, -z+1/2'
'x+1/2, y+1/2, -z+1/2'
'y+1/2, -x+1/2, -z+1/2'
'-y+1/2, x+1/2, -z+1/2'
'x+1/2, -y+1/2, z'
'-x+1/2, y+1/2, z'
'-y+1/2, -x+1/2, z'
'y+1/2, x+1/2, z'

loop_
_atom_site_type_symbol
_atom_site_label
_atom_site_fract_x
_atom_site_fract_y
_atom_site_fract_z
_atom_site_U_iso_or_equiv
_atom_site_adp_type
_atom_site_calc_flag
_atom_site_occupancy
_atom_site_disorder_assembly
_atom_site_disorder_group
Ru Ru1 0.000000 0.000000 0.250000 0.00545(5) Uani d 1 . .
Al Al2 0.000000 0.000000 0.000000 0.01321(14) Uani d 1 . .
Si Si3 0.14854(4) 0.64854(4) 0.14385(4) 0.01122(8) Uani d 0.542(6) . .
Al Al3 0.14854(4) 0.64854(4) 0.14385(4) 0.01122(8) Uani d 0.458(6) . .

loop_
_atom_site_aniso_label
_atom_site_aniso_U_11
_atom_site_aniso_U_22
_atom_site_aniso_U_33
_atom_site_aniso_U_12
_atom_site_aniso_U_13
_atom_site_aniso_U_23
Ru1 0.00611(6) 0.00611(6) 0.00414(7) 0.000 0.000 0.000
Al2 0.0174(2) 0.0174(2) 0.0048(3) 0.000 0.000 0.000
Si3 0.01030(10) 0.01030(10) 0.01304(15) 0.00364(11) 0.00111(8) 0.00111(8)
Al3 0.01030(10) 0.01030(10) 0.01304(15) 0.00364(11) 0.00111(8) 0.00111(8)

loop_
_atom_type_symbol
_atom_type_description
_atom_type_scat_dispersion_real
_atom_type_scat_dispersion_imag
_atom_type_scat_source
Al Al 0.0645 0.0514 'International Tables Vol C Tables 4.2.6.8 and 6.1.1.4'
Ru Ru -1.2594 0.8363 'International Tables Vol C Tables 4.2.6.8 and 6.1.1.4'
Si Si 0.0817 0.0704 'International Tables Vol C Tables 4.2.6.8 and 6.1.1.4'

loop_
_geom_angle_atom_site_label_1
_geom_angle_atom_site_label_2
_geom_angle_atom_site_label_3
_geom_angle_site_symmetry_1
_geom_angle_site_symmetry_3
_geom_angle
_geom_angle_publ_flag
Al2 Ru1 Al2 5 . 180.0 ?
Al2 Ru1 Si3 5 4_455 113.504(7) ?
Al2 Ru1 Si3 . 4_455 66.496(7) ?
Al2 Ru1 Si3 5 27_455 66.496(7) ?
Al2 Ru1 Si3 . 27_455 113.504(7) ?
Si3 Ru1 Si3 4_455 27_455 139.656(16) ?
Al2 Ru1 Si3 5 1_545 113.504(7) ?
Al2 Ru1 Si3 . 1_545 66.496(7) ?
Si3 Ru1 Si3 4_455 1_545 80.848(5) ?
Si3 Ru1 Si3 27_455 1_545 138.167(15) ?
Al2 Ru1 Si3 5 25 66.496(7) ?
Al2 Ru1 Si3 . 25 113.504(7) ?
Si3 Ru1 Si3 4_455 25 138.167(15) ?
Si3 Ru1 Si3 27_455 25 80.848(5) ?
Si3 Ru1 Si3 1_545 25 63.637(14) ?
Al2 Ru1 Si3 5 28_545 66.496(7) ?
Al2 Ru1 Si3 . 28_545 113.504(7) ?
Si3 Ru1 Si3 4_455 28_545 63.637(14) ?
Si3 Ru1 Si3 27_455 28_545 132.991(15) ?
Si3 Ru1 Si3 1_545 28_545 64.724(16) ?
Si3 Ru1 Si3 25 28_545 80.848(5) ?
Al2 Ru1 Si3 5 3_655 113.504(7) ?
Al2 Ru1 Si3 . 3_655 66.496(7) ?
Si3 Ru1 Si3 4_455 3_655 132.991(15) ?
Si3 Ru1 Si3 27_455 3_655 63.637(14) ?
Si3 Ru1 Si3 1_545 3_655 80.848(5) ?
Si3 Ru1 Si3 25 3_655 64.724(16) ?
Si3 Ru1 Si3 28_545 3_655 139.656(16) ?
Al2 Ru1 Si3 5 26_445 66.496(7) ?
Al2 Ru1 Si3 . 26_445 113.504(7) ?
Si3 Ru1 Si3 4_455 26_445 64.724(16) ?
Si3 Ru1 Si3 27_455 26_445 80.848(5) ?
Si3 Ru1 Si3 1_545 26_445 139.656(16) ?
Si3 Ru1 Si3 25 26_445 132.991(15) ?
Si3 Ru1 Si3 28_545 26_445 80.848(5) ?
Si3 Ru1 Si3 3_655 26_445 138.167(15) ?
Al2 Ru1 Si3 5 2_565 113.504(7) ?
Al2 Ru1 Si3 . 2_565 66.496(7) ?
Si3 Ru1 Si3 4_455 2_565 80.848(5) ?
Si3 Ru1 Si3 27_455 2_565 64.724(16) ?
Si3 Ru1 Si3 1_545 2_565 132.991(15) ?
Si3 Ru1 Si3 25 2_565 139.656(16) ?
Si3 Ru1 Si3 28_545 2_565 138.167(15) ?
Si3 Ru1 Si3 3_655 2_565 80.848(5) ?
Si3 Ru1 Si3 26_445 2_565 63.637(14) ?
Ru1 Al2 Ru1 17 . 180.0 ?
Ru1 Al2 Si3 17 19_455 59.486(7) ?
Ru1 Al2 Si3 . 19_455 120.514(7) ?
Ru1 Al2 Si3 17 3_655 120.514(7) ?
Ru1 Al2 Si3 . 3_655 59.486(7) ?
Si3 Al2 Si3 19_455 3_655 180.000(13) ?
Ru1 Al2 Si3 17 18_545 59.486(7) ?
Ru1 Al2 Si3 . 18_545 120.514(7) ?
Si3 Al2 Si3 19_455 18_545 75.060(6) ?
Si3 Al2 Si3 3_655 18_545 104.940(6) ?
Ru1 Al2 Si3 17 2_565 120.514(7) ?
Ru1 Al2 Si3 . 2_565 59.486(7) ?
Si3 Al2 Si3 19_455 2_565 104.940(6) ?
Si3 Al2 Si3 3_655 2_565 75.060(6) ?
Si3 Al2 Si3 18_545 2_565 180.00(2) ?
Ru1 Al2 Si3 17 20_655 59.486(7) ?
Ru1 Al2 Si3 . 20_655 120.514(7) ?
Si3 Al2 Si3 19_455 20_655 118.971(13) ?
Si3 Al2 Si3 3_655 20_655 61.029(13) ?
Si3 Al2 Si3 18_545 20_655 75.060(6) ?
Si3 Al2 Si3 2_565 20_655 104.940(6) ?
Ru1 Al2 Si3 17 4_455 120.514(7) ?
Ru1 Al2 Si3 . 4_455 59.486(7) ?
Si3 Al2 Si3 19_455 4_455 61.029(13) ?
Si3 Al2 Si3 3_655 4_455 118.971(13) ?
Si3 Al2 Si3 18_545 4_455 104.940(6) ?
Si3 Al2 Si3 2_565 4_455 75.060(6) ?
Si3 Al2 Si3 20_655 4_455 180.000(17) ?
Ru1 Al2 Si3 17 17_565 59.486(7) ?
Ru1 Al2 Si3 . 17_565 120.514(7) ?
Si3 Al2 Si3 19_455 17_565 75.060(6) ?
Si3 Al2 Si3 3_655 17_565 104.940(6) ?
Si3 Al2 Si3 18_545 17_565 118.971(13) ?
Si3 Al2 Si3 2_565 17_565 61.029(13) ?
Si3 Al2 Si3 20_655 17_565 75.060(6) ?
Si3 Al2 Si3 4_455 17_565 104.940(6) ?
Ru1 Al2 Si3 17 1_545 120.514(7) ?
Ru1 Al2 Si3 . 1_545 59.486(7) ?
Si3 Al2 Si3 19_455 1_545 104.940(6) ?
Si3 Al2 Si3 3_655 1_545 75.060(6) ?
Si3 Al2 Si3 18_545 1_545 61.029(13) ?
Si3 Al2 Si3 2_565 1_545 118.971(13) ?
Si3 Al2 Si3 20_655 1_545 104.940(6) ?
Si3 Al2 Si3 4_455 1_545 75.060(6) ?
Si3 Al2 Si3 17_565 1_545 180.000(13) ?
Ru1 Al3 Ru1 1_565 25 116.363(14) ?
Ru1 Al3 Si3 1_565 2_565 110.173(8) ?
Ru1 Al3 Si3 25 2_565 110.173(8) ?
Ru1 Al3 Si3 1_565 25_565 58.182(7) ?
Ru1 Al3 Si3 25 25_565 58.182(7) ?
Si3 Al3 Si3 2_565 25_565 130.850(15) ?
Ru1 Al3 Al2 1_565 1_565 54.019(3) ?
Ru1 Al3 Al2 25 1_565 140.272(15) ?
Si3 Al3 Al2 2_565 1_565 108.902(7) ?
Si3 Al3 Al2 25_565 1_565 99.916(13) ?
Ru1 Al3 Al2 1_565 13_554 140.272(15) ?
Ru1 Al3 Al2 25 13_554 54.019(3) ?
Si3 Al3 Al2 2_565 13_554 108.902(7) ?
Si3 Al3 Al2 25_565 13_554 99.916(13) ?
Al2 Al3 Al2 1_565 13_554 105.930(12) ?
Ru1 Al3 Si3 1_565 28 57.638(8) ?
Ru1 Al3 Si3 25 28 105.441(17) ?
Si3 Al3 Si3 2_565 28 61.861(8) ?
Si3 Al3 Si3 25_565 28 75.218(17) ?
Al2 Al3 Si3 1_565 28 98.895(8) ?
Al2 Al3 Si3 13_554 28 155.175(11) ?
Ru1 Al3 Si3 1_565 27_455 105.441(17) ?
Ru1 Al3 Si3 25 27_455 57.638(8) ?
Si3 Al3 Si3 2_565 27_455 61.861(8) ?
Si3 Al3 Si3 25_565 27_455 75.218(17) ?
Al2 Al3 Si3 1_565 27_455 155.175(11) ?
Al2 Al3 Si3 13_554 27_455 98.895(8) ?
Si3 Al3 Si3 28 27_455 56.280(15) ?
Ru1 Al3 Si3 1_565 18 113.504(7) ?
Ru1 Al3 Si3 25 18 113.504(7) ?
Si3 Al3 Si3 2_565 18 90.0 ?
Si3 Al3 Si3 25_565 18 139.151(15) ?
Al2 Al3 Si3 1_565 18 59.485(7) ?
Al2 Al3 Si3 13_554 18 59.485(7) ?
Si3 Al3 Si3 28 18 138.167(13) ?
Si3 Al3 Si3 27_455 18 138.167(13) ?

loop_
_geom_bond_atom_site_label_1
_geom_bond_atom_site_label_2
_geom_bond_site_symmetry_2
_geom_bond_distance
_geom_bond_publ_flag
Ru1 Al2 5 2.42343(6) ?
Ru1 Al2 . 2.42343(6) ?
Ru1 Si3 4_455 2.5800(2) ?
Ru1 Si3 27_455 2.5800(2) ?
Ru1 Si3 1_545 2.5800(2) ?
Ru1 Si3 25 2.5800(2) ?
Ru1 Si3 28_545 2.5800(2) ?
Ru1 Si3 3_655 2.5800(2) ?
Ru1 Si3 26_445 2.58003(19) ?
Ru1 Si3 2_565 2.5800(2) ?
Al2 Si3 19_455 2.7463(2) ?
Al2 Si3 3_655 2.7463(2) ?
Al2 Si3 18_545 2.7463(2) ?
Al2 Si3 2_565 2.7463(2) ?
Al2 Si3 20_655 2.7463(2) ?
Al2 Si3 4_455 2.7463(2) ?
Al2 Si3 17_565 2.7463(2) ?
Al2 Si3 1_545 2.7463(2) ?

_cod_database_fobs_code 2312361
